data_4082615
loop_
_publ_author_name
'Arrowsmith, Merle'
'Hill, Michael S.'
'Kociok-K\"ohn, Gabriele'

_publ_section_title
;
 Dearomatized BIAN Alkaline-Earth Alkyl Catalysts for the Intramolecular
 Hydroamination of Hindered Aminoalkenes
;
_journal_issue 1
_journal_name_full Organometallics
_journal_page_first 206
_journal_paper_doi 10.1021/om400955v
_journal_volume 33
_journal_year 2014
_chemical_formula_moiety 'C48 H60 N3 Si-, K+'
_chemical_formula_sum 'C48 H60 K N3 Si'
_chemical_formula_weight 746.18
_chemical_name_systematic
;
 ?
;
_space_group_IT_number 206
_symmetry_cell_setting cubic
_symmetry_space_group_name_Hall '-I 2b 2c 3'
_symmetry_space_group_name_H-M 'I a -3'
_atom_sites_solution_hydrogens geom
_atom_sites_solution_primary direct
_atom_sites_solution_secondary difmap
_audit_creation_method SHELXL-97
_cell_angle_alpha 90.00
_cell_angle_beta 90.00
_cell_angle_gamma 90.00
_cell_formula_units_Z 48
_cell_length_a 39.6750(7)
_cell_length_b 39.6750(7)
_cell_length_c 39.6750(7)
_cell_measurement_reflns_used 61220
_cell_measurement_temperature 150(2)
_cell_measurement_theta_max 25.028
_cell_measurement_theta_min 2.910
_cell_volume 62452.6(19)
_computing_cell_refinement 'HKL Scalepack (Otwinski & Minor, 1997)'
_computing_data_collection 'Collect (Nonius BV, 1997-2000)'
_computing_data_reduction
;
 DENZO-SCALEPACK Z. Otwinowski and W. Minor, " 
 Processing of X-ray Diffraction Data Collected in Oscillation Mode ", 
 Methods in Enzymology, Volume 276: Macromolecular Crystallography, 
 part A, p.307-326, 1997,C.W. Carter, Jr. & R. M. Sweet, Eds., Academic Press.
;
_computing_molecular_graphics 'ORTEP3 for Windows - Farrugia, L. J. J. Appl. Crystallogr. 1997, 30, 565'
_computing_publication_material
;
 'WinGX publication routines, Farrugia, 
 L. J., J. Appl. Crystallogr., 1999, 32, 837-838
;
_computing_structure_refinement
;
 SHELXL97 -Program for Crystal Structure Analysis (Release 97-2). 
 Sheldrick, G.M., Institut f\"ur Anorganische Chemie der Universit\"at, 
 Tammanstrasse 4, D-3400 G\"ottingen, Germany, 1998 
;
_computing_structure_solution
; 
 SIR97- Altomare A., Burla M.C., Camalli M., Cascarano G.L., Giacovazzo C. , 
 Guagliardi A., Moliterni A.G.G., Polidori G.,Spagna R. 
 (1999) J. Appl. Cryst. 32, 115-119
;
_diffrn_ambient_temperature 150(2)
_diffrn_measured_fraction_theta_full 0.997
_diffrn_measured_fraction_theta_max 0.997
_diffrn_measurement_device_type 'Nonius Kappa CCD'
_diffrn_measurement_method '143 0.9 degree images with \f scans'
_diffrn_radiation_monochromator graphite
_diffrn_radiation_source 'fine-focus sealed tube'
_diffrn_radiation_type MoK\a
_diffrn_radiation_wavelength 0.71073
_diffrn_reflns_av_R_equivalents 0.1026
_diffrn_reflns_av_sigmaI/netI 0.0879
_diffrn_reflns_limit_h_max 41
_diffrn_reflns_limit_h_min -32
_diffrn_reflns_limit_k_max 31
_diffrn_reflns_limit_k_min -46
_diffrn_reflns_limit_l_max 15
_diffrn_reflns_limit_l_min -47
_diffrn_reflns_number 55758
_diffrn_reflns_theta_full 25.02
_diffrn_reflns_theta_max 25.02
_diffrn_reflns_theta_min 2.99
_diffrn_standards_decay_% 0
_diffrn_standards_number 0
_exptl_absorpt_coefficient_mu 0.154
_exptl_absorpt_correction_type none
_exptl_crystal_colour 'blue green'
_exptl_crystal_density_diffrn 0.952
_exptl_crystal_density_method 'not measured'
_exptl_crystal_description 'irregular shape'
_exptl_crystal_F_000 19296
_exptl_crystal_size_max 0.60
_exptl_crystal_size_mid 0.55
_exptl_crystal_size_min 0.55
_platon_squeeze_details
;
the asymmetric unit contains one disordered toluene solvent molecule 
with 50% occupation factor which is disordered over a two fold axis.
Another toluene molecule is disordered about a three fold axis with 
occupation factor 33%. A trace of a further solvent molecule found 
to be located over a three fold axis but could not properly be solved.
;
_refine_diff_density_max 0.362
_refine_diff_density_min -0.263
_refine_diff_density_rms 0.065
_refine_ls_extinction_method none
_refine_ls_goodness_of_fit_ref 1.037
_refine_ls_hydrogen_treatment constr
_refine_ls_matrix_type full
_refine_ls_number_parameters 491
_refine_ls_number_reflns 9182
_refine_ls_number_restraints 0
_refine_ls_restrained_S_all 1.037
_refine_ls_R_factor_all 0.1786
_refine_ls_R_factor_gt 0.1001
_refine_ls_shift/su_max 0.000
_refine_ls_shift/su_mean 0.000
_refine_ls_structure_factor_coef Fsqd
_refine_ls_weighting_details 'calc w=1/[\s^2^(Fo^2^)+(0.1374P)^2^+65.3209P] where P=(Fo^2^+2Fc^2^)/3'
_refine_ls_weighting_scheme calc
_refine_ls_wR_factor_gt 0.2422
_refine_ls_wR_factor_ref 0.2848
_reflns_number_gt 4891
_reflns_number_total 9182
_reflns_threshold_expression >2sigma(I)
_cod_depositor_comments
;

2021-10-24
Z value and formula fixed to values more according to usual
chemical conventions.                 miguel
;
_cod_original_formula_sum 'C288 H360 K6 N18 Si6'
_cod_original_formula_weight 4477.08
_cod_original_formula_moiety 'C288 H360 K6 N18 Si6'
_cod_original_formula_units_Z 8
_cod_data_source_file om400955v_si_002.cif
_cod_data_source_block 2
_cod_database_code 4082615

loop_
_symmetry_equiv_pos_as_xyz
'x, y, z'
'y, -z+1/2, x+1/2'
'z+1/2, x, -y+1/2'
'y+1/2, z, -x+1/2'
'-z, x+1/2, -y+1/2'
'y+1/2, -z+1/2, -x'
'x, -y+1/2, z+1/2'
'x+1/2, -y+1/2, -z'
'-y, -z, -x'
'-x+1/2, -y, z+1/2'
'-z, -x, -y'
'z+1/2, -x+1/2, -y'
'x+1/2, y+1/2, z+1/2'
'y+1/2, -z+1, x+1'
'z+1, x+1/2, -y+1'
'y+1, z+1/2, -x+1'
'-z+1/2, x+1, -y+1'
'y+1, -z+1, -x+1/2'
'x+1/2, -y+1, z+1'
'x+1, -y+1, -z+1/2'
'-y+1/2, -z+1/2, -x+1/2'
'-x+1, -y+1/2, z+1'
'-z+1/2, -x+1/2, -y+1/2'
'z+1, -x+1, -y+1/2'
'-x, -y, -z'
'-y, z-1/2, -x-1/2'
'-z-1/2, -x, y-1/2'
'-y-1/2, -z, x-1/2'
'z, -x-1/2, y-1/2'
'-y-1/2, z-1/2, x'
'-x, y-1/2, -z-1/2'
'-x-1/2, y-1/2, z'
'y, z, x'
'x-1/2, y, -z-1/2'
'z, x, y'
'-z-1/2, x-1/2, y'
'-x+1/2, -y+1/2, -z+1/2'
'-y+1/2, z, -x'
'-z, -x+1/2, y'
'-y, -z+1/2, x'
'z+1/2, -x, y'
'-y, z, x+1/2'
'-x+1/2, y, -z'
'-x, y, z+1/2'
'y+1/2, z+1/2, x+1/2'
'x, y+1/2, -z'
'z+1/2, x+1/2, y+1/2'
'-z, x, y+1/2'

loop_
_atom_site_label
_atom_site_type_symbol
_atom_site_fract_x
_atom_site_fract_y
_atom_site_fract_z
_atom_site_U_iso_or_equiv
_atom_site_adp_type
_atom_site_occupancy
_atom_site_symmetry_multiplicity
_atom_site_calc_flag
_atom_site_refinement_flags
K K 0.42849(3) 0.07222(3) 0.13262(3) 0.0673(4) Uani 1 1 d .
N1 N 0.37288(9) -0.03927(9) 0.13368(8) 0.0485(9) Uani 1 1 d .
N2 N 0.35948(10) -0.00390(9) 0.07373(9) 0.0539(10) Uani 1 1 d .
N3 N 0.25280(11) 0.07767(12) 0.18953(13) 0.0806(13) Uani 1 1 d .
Si Si 0.28367(4) 0.14859(4) 0.13055(4) 0.0805(5) Uani 1 1 d .
C1 C 0.37752(11) -0.05922(11) 0.16336(10) 0.0468(11) Uani 1 1 d .
C2 C 0.40948(12) -0.07239(11) 0.16983(11) 0.0530(12) Uani 1 1 d .
C3 C 0.43966(12) -0.06021(13) 0.14971(14) 0.0664(14) Uani 1 1 d .
H3 H 0.4317 -0.0556 0.1263 0.080 Uiso 1 1 calc R
C4 C 0.45297(14) -0.02740(15) 0.16391(17) 0.0905(18) Uani 1 1 d .
H4A H 0.4350 -0.0104 0.1637 0.136 Uiso 1 1 calc R
H4B H 0.4719 -0.0195 0.1501 0.136 Uiso 1 1 calc R
H4C H 0.4606 -0.0310 0.1871 0.136 Uiso 1 1 calc R
C5 C 0.46829(15) -0.08597(17) 0.14728(17) 0.097(2) Uani 1 1 d .
H5A H 0.4828 -0.0804 0.1281 0.146 Uiso 1 1 calc R
H5B H 0.4588 -0.1086 0.1441 0.146 Uiso 1 1 calc R
H5C H 0.4816 -0.0855 0.1681 0.146 Uiso 1 1 calc R
C6 C 0.41264(14) -0.09513(12) 0.19603(12) 0.0607(13) Uani 1 1 d .
H6 H 0.4342 -0.1041 0.2011 0.073 Uiso 1 1 calc R
C7 C 0.38557(15) -0.10496(12) 0.21480(12) 0.0651(14) Uani 1 1 d .
H7 H 0.3883 -0.1209 0.2324 0.078 Uiso 1 1 calc R
C8 C 0.35443(13) -0.09170(12) 0.20808(11) 0.0580(12) Uani 1 1 d .
H8 H 0.3356 -0.0988 0.2211 0.070 Uiso 1 1 calc R
C9 C 0.34962(12) -0.06806(11) 0.18268(11) 0.0514(11) Uani 1 1 d .
C10 C 0.31443(11) -0.05363(12) 0.17592(12) 0.0595(13) Uani 1 1 d .
H10 H 0.3172 -0.0333 0.1613 0.071 Uiso 1 1 calc R
C11 C 0.29309(15) -0.07890(18) 0.15674(18) 0.105(2) Uani 1 1 d .
H11A H 0.2903 -0.0993 0.1703 0.157 Uiso 1 1 calc R
H11B H 0.3042 -0.0846 0.1355 0.157 Uiso 1 1 calc R
H11C H 0.2709 -0.0691 0.1520 0.157 Uiso 1 1 calc R
C12 C 0.29725(15) -0.04221(15) 0.20847(15) 0.0883(18) Uani 1 1 d .
H12A H 0.2764 -0.0301 0.2030 0.132 Uiso 1 1 calc R
H12B H 0.3124 -0.0273 0.2210 0.132 Uiso 1 1 calc R
H12C H 0.2919 -0.0619 0.2223 0.132 Uiso 1 1 calc R
C13 C 0.34759(14) 0.01482(11) 0.04591(11) 0.0580(13) Uani 1 1 d .
C14 C 0.31276(14) 0.01981(14) 0.04156(14) 0.0735(15) Uani 1 1 d .
C15 C 0.28769(15) 0.00460(18) 0.06662(16) 0.093(2) Uani 1 1 d .
H15 H 0.3008 -0.0033 0.0866 0.111 Uiso 1 1 calc R
C16 C 0.2709(2) -0.0258(2) 0.0512(2) 0.138(3) Uani 1 1 d .
H16A H 0.2570 -0.0188 0.0320 0.207 Uiso 1 1 calc R
H16B H 0.2565 -0.0368 0.0681 0.207 Uiso 1 1 calc R
H16C H 0.2881 -0.0418 0.0435 0.207 Uiso 1 1 calc R
C17 C 0.2621(2) 0.0308(3) 0.0792(2) 0.161(4) Uani 1 1 d .
H17A H 0.2500 0.0404 0.0599 0.242 Uiso 1 1 calc R
H17B H 0.2740 0.0488 0.0912 0.242 Uiso 1 1 calc R
H17C H 0.2460 0.0200 0.0945 0.242 Uiso 1 1 calc R
C18 C 0.30199(17) 0.03798(16) 0.01359(17) 0.095(2) Uani 1 1 d .
H18 H 0.2785 0.0417 0.0105 0.114 Uiso 1 1 calc R
C19 C 0.3240(2) 0.05055(17) -0.00939(18) 0.106(2) Uani 1 1 d .
H19 H 0.3159 0.0631 -0.0281 0.127 Uiso 1 1 calc R
C20 C 0.3579(2) 0.04533(15) -0.00575(15) 0.0902(19) Uani 1 1 d .
H20 H 0.3731 0.0541 -0.0221 0.108 Uiso 1 1 calc R
C21 C 0.37054(15) 0.02719(13) 0.02180(13) 0.0674(14) Uani 1 1 d .
C22 C 0.40737(16) 0.02145(16) 0.02609(15) 0.0849(17) Uani 1 1 d .
H22 H 0.4088 0.0016 0.0416 0.102 Uiso 1 1 calc R
C23 C 0.42492(19) 0.0494(3) 0.0449(2) 0.155(4) Uani 1 1 d .
H23A H 0.4482 0.0427 0.0496 0.233 Uiso 1 1 calc R
H23B H 0.4131 0.0537 0.0661 0.233 Uiso 1 1 calc R
H23C H 0.4248 0.0699 0.0311 0.233 Uiso 1 1 calc R
C24 C 0.4246(2) 0.0103(3) -0.0045(2) 0.181(5) Uani 1 1 d .
H24A H 0.4149 -0.0112 -0.0120 0.272 Uiso 1 1 calc R
H24B H 0.4486 0.0074 0.0001 0.272 Uiso 1 1 calc R
H24C H 0.4216 0.0273 -0.0223 0.272 Uiso 1 1 calc R
C25 C 0.36792(11) -0.00774(12) 0.13471(11) 0.0481(11) Uani 1 1 d .
C26 C 0.36778(10) 0.01682(11) 0.16308(10) 0.0450(10) Uani 1 1 d .
C27 C 0.37508(11) 0.01518(12) 0.19723(11) 0.0492(11) Uani 1 1 d .
H27 H 0.3807 -0.0057 0.2074 0.059 Uiso 1 1 calc R
C28 C 0.37414(11) 0.04440(12) 0.21627(11) 0.0531(12) Uani 1 1 d .
H28 H 0.3797 0.0437 0.2395 0.064 Uiso 1 1 calc R
C29 C 0.36501(11) 0.07502(12) 0.20133(11) 0.0536(12) Uani 1 1 d .
H29 H 0.3641 0.0947 0.2150 0.064 Uiso 1 1 calc R
C30 C 0.35726(10) 0.07781(11) 0.16726(11) 0.0477(11) Uani 1 1 d .
C31 C 0.34463(11) 0.10964(11) 0.14984(12) 0.0544(12) Uani 1 1 d .
H31 H 0.3570 0.1295 0.1591 0.065 Uiso 1 1 calc R
C32 C 0.35132(13) 0.10722(12) 0.11235(13) 0.0631(13) Uani 1 1 d .
H32 H 0.3540 0.1276 0.1000 0.076 Uiso 1 1 calc R
C33 C 0.35363(12) 0.07801(11) 0.09561(12) 0.0562(12) Uani 1 1 d .
H33 H 0.3539 0.0784 0.0717 0.067 Uiso 1 1 calc R
C34 C 0.35573(10) 0.04612(11) 0.11248(11) 0.0483(11) Uani 1 1 d .
C35 C 0.35924(10) 0.04820(11) 0.14834(11) 0.0435(10) Uani 1 1 d .
C36 C 0.36070(10) 0.01217(11) 0.10276(11) 0.0471(11) Uani 1 1 d .
C37 C 0.30609(12) 0.11446(12) 0.15613(12) 0.0603(13) Uani 1 1 d .
H37 H 0.2952 0.0927 0.1497 0.072 Uiso 1 1 calc R
C38 C 0.2715(2) 0.1328(2) 0.08803(18) 0.137(3) Uani 1 1 d .
H38A H 0.2588 0.1502 0.0761 0.206 Uiso 1 1 calc R
H38B H 0.2575 0.1126 0.0904 0.206 Uiso 1 1 calc R
H38C H 0.2919 0.1272 0.0752 0.206 Uiso 1 1 calc R
C39 C 0.30993(17) 0.18717(15) 0.1277(2) 0.112(2) Uani 1 1 d .
H39A H 0.3331 0.1809 0.1221 0.167 Uiso 1 1 calc R
H39B H 0.3096 0.1989 0.1494 0.167 Uiso 1 1 calc R
H39C H 0.3009 0.2020 0.1102 0.167 Uiso 1 1 calc R
C40 C 0.24342(16) 0.16061(18) 0.15260(19) 0.114(2) Uani 1 1 d .
H40A H 0.2487 0.1707 0.1745 0.172 Uiso 1 1 calc R
H40B H 0.2295 0.1405 0.1559 0.172 Uiso 1 1 calc R
H40C H 0.2310 0.1769 0.1388 0.172 Uiso 1 1 calc R
C41 C 0.29684(12) 0.12039(13) 0.19258(13) 0.0610(13) Uani 1 1 d .
C42 C 0.26963(13) 0.10377(14) 0.20831(15) 0.0697(15) Uani 1 1 d .
C43 C 0.21716(16) 0.07316(19) 0.1969(2) 0.116(2) Uani 1 1 d .
H43A H 0.2146 0.0636 0.2195 0.174 Uiso 1 1 calc R
H43B H 0.2072 0.0578 0.1803 0.174 Uiso 1 1 calc R
H43C H 0.2057 0.0950 0.1958 0.174 Uiso 1 1 calc R
C44 C 0.27033(15) 0.04560(14) 0.19088(17) 0.0898(18) Uani 1 1 d .
H44A H 0.2940 0.0489 0.1844 0.135 Uiso 1 1 calc R
H44B H 0.2597 0.0297 0.1753 0.135 Uiso 1 1 calc R
H44C H 0.2692 0.0366 0.2138 0.135 Uiso 1 1 calc R
C45 C 0.25951(17) 0.11438(19) 0.24021(17) 0.094(2) Uani 1 1 d .
H45 H 0.2408 0.1037 0.2506 0.113 Uiso 1 1 calc R
C46 C 0.2757(2) 0.1396(2) 0.25679(18) 0.103(2) Uani 1 1 d .
H46 H 0.2683 0.1462 0.2786 0.123 Uiso 1 1 calc R
C47 C 0.30217(18) 0.15514(19) 0.24237(17) 0.097(2) Uani 1 1 d .
H47 H 0.3134 0.1727 0.2542 0.117 Uiso 1 1 calc R
C48 C 0.31327(14) 0.14600(15) 0.21082(14) 0.0787(16) Uani 1 1 d .
H48 H 0.3322 0.1571 0.2012 0.094 Uiso 1 1 calc R

loop_
_atom_site_aniso_label
_atom_site_aniso_U_11
_atom_site_aniso_U_22
_atom_site_aniso_U_33
_atom_site_aniso_U_23
_atom_site_aniso_U_13
_atom_site_aniso_U_12
K 0.0488(6) 0.0582(7) 0.0948(9) -0.0054(6) 0.0027(6) -0.0092(5)
N1 0.057(2) 0.045(2) 0.043(2) -0.0017(17) 0.0003(17) 0.0081(18)
N2 0.074(3) 0.045(2) 0.043(2) 0.0003(18) -0.0085(19) 0.0018(19)
N3 0.053(3) 0.083(3) 0.106(4) 0.004(3) 0.005(3) 0.005(2)
Si 0.0787(11) 0.0681(10) 0.0948(12) 0.0098(9) -0.0116(9) 0.0141(8)
C1 0.057(3) 0.049(3) 0.034(2) -0.009(2) 0.000(2) 0.003(2)
C2 0.063(3) 0.049(3) 0.047(3) -0.013(2) -0.005(2) 0.015(2)
C3 0.054(3) 0.075(4) 0.070(3) 0.001(3) 0.003(3) 0.014(3)
C4 0.062(4) 0.096(5) 0.114(5) 0.001(4) 0.020(3) -0.007(3)
C5 0.077(4) 0.107(5) 0.108(5) 0.002(4) 0.013(4) 0.036(4)
C6 0.077(4) 0.054(3) 0.051(3) -0.002(2) -0.011(3) 0.018(3)
C7 0.091(4) 0.053(3) 0.051(3) 0.000(2) -0.011(3) 0.015(3)
C8 0.073(3) 0.056(3) 0.044(3) -0.005(2) 0.002(2) -0.003(3)
C9 0.066(3) 0.048(3) 0.040(2) -0.005(2) -0.002(2) 0.001(2)
C10 0.054(3) 0.065(3) 0.059(3) -0.010(2) -0.001(2) -0.002(2)
C11 0.063(4) 0.130(6) 0.122(5) -0.044(4) -0.020(4) 0.004(4)
C12 0.087(4) 0.090(4) 0.088(4) -0.002(3) 0.025(3) 0.028(3)
C13 0.088(4) 0.043(3) 0.043(3) -0.001(2) -0.010(3) -0.004(3)
C14 0.070(4) 0.076(4) 0.075(4) 0.007(3) -0.025(3) -0.011(3)
C15 0.071(4) 0.112(5) 0.095(5) 0.023(4) -0.025(3) -0.006(4)
C16 0.149(7) 0.124(6) 0.141(7) -0.001(5) 0.006(6) -0.056(6)
C17 0.136(8) 0.178(9) 0.169(9) -0.005(7) 0.036(6) 0.034(7)
C18 0.087(4) 0.099(5) 0.099(5) 0.030(4) -0.037(4) -0.006(4)
C19 0.137(7) 0.087(5) 0.094(5) 0.040(4) -0.046(5) -0.017(5)
C20 0.130(6) 0.072(4) 0.069(4) 0.013(3) -0.013(4) -0.019(4)
C21 0.092(4) 0.059(3) 0.051(3) -0.003(3) -0.013(3) -0.016(3)
C22 0.099(5) 0.083(4) 0.072(4) -0.003(3) 0.011(3) -0.009(3)
C23 0.089(5) 0.222(10) 0.155(8) -0.109(7) 0.029(5) -0.030(6)
C24 0.120(7) 0.245(12) 0.179(9) -0.128(9) 0.032(6) -0.004(7)
C25 0.044(3) 0.052(3) 0.048(3) 0.000(2) 0.003(2) 0.001(2)
C26 0.034(2) 0.054(3) 0.047(3) -0.005(2) -0.0051(19) 0.004(2)
C27 0.049(3) 0.051(3) 0.047(3) 0.005(2) 0.001(2) 0.009(2)
C28 0.059(3) 0.058(3) 0.041(3) 0.000(2) 0.001(2) 0.005(2)
C29 0.053(3) 0.056(3) 0.051(3) -0.015(2) 0.001(2) 0.004(2)
C30 0.047(3) 0.049(3) 0.048(3) -0.001(2) -0.005(2) -0.001(2)
C31 0.053(3) 0.049(3) 0.061(3) -0.007(2) -0.002(2) 0.002(2)
C32 0.079(4) 0.045(3) 0.065(3) 0.004(2) -0.002(3) 0.005(3)
C33 0.070(3) 0.051(3) 0.048(3) 0.007(2) -0.004(2) 0.001(2)
C34 0.046(3) 0.054(3) 0.044(3) 0.003(2) -0.006(2) 0.006(2)
C35 0.033(2) 0.046(3) 0.052(3) 0.002(2) -0.0005(19) 0.0009(19)
C36 0.045(3) 0.051(3) 0.045(3) -0.003(2) -0.003(2) 0.005(2)
C37 0.063(3) 0.050(3) 0.068(3) -0.005(2) -0.007(3) 0.002(2)
C38 0.165(8) 0.147(7) 0.099(5) 0.010(5) -0.046(5) 0.057(6)
C39 0.096(5) 0.070(4) 0.169(7) 0.013(4) -0.008(5) 0.018(4)
C40 0.088(5) 0.119(5) 0.136(6) 0.028(5) -0.009(4) 0.048(4)
C41 0.056(3) 0.065(3) 0.062(3) -0.006(3) -0.007(3) 0.018(3)
C42 0.054(3) 0.071(4) 0.084(4) 0.003(3) -0.001(3) 0.022(3)
C43 0.073(4) 0.122(6) 0.153(7) 0.001(5) 0.011(4) 0.006(4)
C44 0.081(4) 0.076(4) 0.112(5) 0.002(3) 0.002(4) 0.005(3)
C45 0.080(4) 0.121(6) 0.081(5) 0.004(4) 0.017(4) 0.040(4)
C46 0.095(5) 0.136(6) 0.077(4) -0.028(4) 0.003(4) 0.029(5)
C47 0.085(5) 0.127(6) 0.080(5) -0.028(4) -0.004(4) 0.022(4)
C48 0.069(4) 0.089(4) 0.077(4) -0.015(3) 0.001(3) 0.019(3)

loop_
_atom_type_symbol
_atom_type_description
_atom_type_scat_dispersion_real
_atom_type_scat_dispersion_imag
_atom_type_scat_source
C C 0.0033 0.0016 'International Tables Vol C Tables 4.2.6.8 and 6.1.1.4'
H H 0.0000 0.0000 'International Tables Vol C Tables 4.2.6.8 and 6.1.1.4'
N N 0.0061 0.0033 'International Tables Vol C Tables 4.2.6.8 and 6.1.1.4'
Si Si 0.0817 0.0704 'International Tables Vol C Tables 4.2.6.8 and 6.1.1.4'
K K 0.2009 0.2494 'International Tables Vol C Tables 4.2.6.8 and 6.1.1.4'

loop_
_geom_angle_atom_site_label_1
_geom_angle_atom_site_label_2
_geom_angle_atom_site_label_3
_geom_angle
_geom_angle_site_symmetry_1
_geom_angle_site_symmetry_3
N2 K N1 61.95(11) 4 4
N2 K C35 154.18(12) 4 .
N1 K C35 136.66(12) 4 .
N2 K C30 147.00(12) 4 .
N1 K C30 112.81(11) 4 .
C35 K C30 26.16(11) . .
N2 K C34 160.21(12) 4 .
N1 K C34 133.65(11) 4 .
C35 K C34 26.72(11) . .
C30 K C34 46.84(11) . .
N2 K C33 159.67(12) 4 .
N1 K C33 108.55(11) 4 .
C35 K C33 44.67(11) . .
C30 K C33 52.11(11) . .
C34 K C33 25.39(10) . .
N2 K C32 153.84(12) 4 .
N1 K C32 92.13(11) 4 .
C35 K C32 50.16(11) . .
C30 K C32 43.84(11) . .
C34 K C32 42.76(11) . .
C33 K C32 22.67(11) . .
N2 K C26 131.41(11) 4 .
N1 K C26 154.99(11) 4 .
C35 K C26 23.76(10) . .
C30 K C26 43.25(10) . .
C34 K C26 41.43(10) . .
C33 K C26 65.04(10) . .
C32 K C26 73.82(11) . .
C25 N1 C1 122.7(4) . .
C25 N1 K 118.2(3) . 36_655
C1 N1 K 118.7(3) . 36_655
C36 N2 C13 116.2(4) . .
C36 N2 K 119.7(3) . 36_655
C13 N2 K 123.0(3) . 36_655
C42 N3 C44 112.9(4) . .
C42 N3 C43 115.8(5) . .
C44 N3 C43 110.5(5) . .
C39 Si C38 111.6(4) . .
C39 Si C40 107.2(3) . .
C38 Si C40 106.7(4) . .
C39 Si C37 110.8(3) . .
C38 Si C37 111.2(3) . .
C40 Si C37 109.1(3) . .
C9 C1 C2 121.8(4) . .
C9 C1 N1 119.4(4) . .
C2 C1 N1 118.4(4) . .
C6 C2 C1 117.7(5) . .
C6 C2 C3 122.1(4) . .
C1 C2 C3 120.0(4) . .
C4 C3 C2 110.7(4) . .
C4 C3 C5 109.8(5) . .
C2 C3 C5 113.9(4) . .
C4 C3 H3 107.4 . .
C2 C3 H3 107.4 . .
C5 C3 H3 107.4 . .
C3 C4 H4A 109.5 . .
C3 C4 H4B 109.5 . .
H4A C4 H4B 109.5 . .
C3 C4 H4C 109.5 . .
H4A C4 H4C 109.5 . .
H4B C4 H4C 109.5 . .
C3 C5 H5A 109.5 . .
C3 C5 H5B 109.5 . .
H5A C5 H5B 109.5 . .
C3 C5 H5C 109.5 . .
H5A C5 H5C 109.5 . .
H5B C5 H5C 109.5 . .
C7 C6 C2 121.7(5) . .
C7 C6 H6 119.1 . .
C2 C6 H6 119.1 . .
C6 C7 C8 119.6(5) . .
C6 C7 H7 120.2 . .
C8 C7 H7 120.2 . .
C7 C8 C9 121.6(5) . .
C7 C8 H8 119.2 . .
C9 C8 H8 119.2 . .
C8 C9 C1 117.4(4) . .
C8 C9 C10 120.3(4) . .
C1 C9 C10 122.3(4) . .
C11 C10 C12 111.8(5) . .
C11 C10 C9 110.4(4) . .
C12 C10 C9 111.6(4) . .
C11 C10 H10 107.6 . .
C12 C10 H10 107.6 . .
C9 C10 H10 107.6 . .
C10 C11 H11A 109.5 . .
C10 C11 H11B 109.5 . .
H11A C11 H11B 109.5 . .
C10 C11 H11C 109.5 . .
H11A C11 H11C 109.5 . .
H11B C11 H11C 109.5 . .
C10 C12 H12A 109.5 . .
C10 C12 H12B 109.5 . .
H12A C12 H12B 109.5 . .
C10 C12 H12C 109.5 . .
H12A C12 H12C 109.5 . .
H12B C12 H12C 109.5 . .
C14 C13 C21 120.2(5) . .
C14 C13 N2 119.9(5) . .
C21 C13 N2 119.9(5) . .
C18 C14 C13 118.2(5) . .
C18 C14 C15 121.6(5) . .
C13 C14 C15 120.2(5) . .
C16 C15 C14 109.8(6) . .
C16 C15 C17 112.4(6) . .
C14 C15 C17 111.9(6) . .
C16 C15 H15 107.5 . .
C14 C15 H15 107.5 . .
C17 C15 H15 107.5 . .
C15 C16 H16A 109.5 . .
C15 C16 H16B 109.5 . .
H16A C16 H16B 109.5 . .
C15 C16 H16C 109.5 . .
H16A C16 H16C 109.5 . .
H16B C16 H16C 109.5 . .
C15 C17 H17A 109.5 . .
C15 C17 H17B 109.5 . .
H17A C17 H17B 109.5 . .
C15 C17 H17C 109.5 . .
H17A C17 H17C 109.5 . .
H17B C17 H17C 109.5 . .
C19 C18 C14 121.9(6) . .
C19 C18 H18 119.1 . .
C14 C18 H18 119.1 . .
C18 C19 C20 120.4(6) . .
C18 C19 H19 119.8 . .
C20 C19 H19 119.8 . .
C19 C20 C21 120.8(6) . .
C19 C20 H20 119.6 . .
C21 C20 H20 119.6 . .
C20 C21 C13 118.5(6) . .
C20 C21 C22 121.3(6) . .
C13 C21 C22 120.2(5) . .
C24 C22 C21 114.1(6) . .
C24 C22 C23 114.7(6) . .
C21 C22 C23 113.5(6) . .
C24 C22 H22 104.3 . .
C21 C22 H22 104.3 . .
C23 C22 H22 104.3 . .
C22 C23 H23A 109.5 . .
C22 C23 H23B 109.5 . .
H23A C23 H23B 109.5 . .
C22 C23 H23C 109.5 . .
H23A C23 H23C 109.5 . .
H23B C23 H23C 109.5 . .
C22 C24 H24A 109.5 . .
C22 C24 H24B 109.5 . .
H24A C24 H24B 109.5 . .
C22 C24 H24C 109.5 . .
H24A C24 H24C 109.5 . .
H24B C24 H24C 109.5 . .
N1 C25 C26 132.1(4) . .
N1 C25 C36 121.0(4) . .
C26 C25 C36 106.8(4) . .
C27 C26 C35 119.6(4) . .
C27 C26 C25 135.0(4) . .
C35 C26 C25 105.3(4) . .
C27 C26 K 103.0(3) . .
C35 C26 K 57.8(2) . .
C25 C26 K 98.5(2) . .
C28 C27 C26 119.2(4) . .
C28 C27 H27 120.4 . .
C26 C27 H27 120.4 . .
C27 C28 C29 120.2(4) . .
C27 C28 H28 119.9 . .
C29 C28 H28 119.9 . .
C30 C29 C28 122.6(4) . .
C30 C29 H29 118.7 . .
C28 C29 H29 118.7 . .
C29 C30 C35 116.3(4) . .
C29 C30 C31 125.4(4) . .
C35 C30 C31 118.1(4) . .
C29 C30 K 102.7(3) . .
C35 C30 K 69.9(2) . .
C31 C30 K 98.9(3) . .
C32 C31 C30 109.6(4) . .
C32 C31 C37 109.7(4) . .
C30 C31 C37 110.5(4) . .
C32 C31 H31 109.0 . .
C30 C31 H31 109.0 . .
C37 C31 H31 109.0 . .
C33 C32 C31 123.7(4) . .
C33 C32 K 73.0(3) . .
C31 C32 K 87.3(3) . .
C33 C32 H32 118.2 . .
C31 C32 H32 118.2 . .
K C32 H32 111.1 . .
C32 C33 C34 122.4(4) . .
C32 C33 K 84.3(3) . .
C34 C33 K 71.4(2) . .
C32 C33 H33 118.8 . .
C34 C33 H33 118.8 . .
K C33 H33 115.7 . .
C36 C34 C35 108.2(4) . .
C36 C34 C33 136.1(4) . .
C35 C34 C33 114.8(4) . .
C36 C34 K 104.6(3) . .
C35 C34 K 69.0(2) . .
C33 C34 K 83.2(3) . .
C30 C35 C26 122.1(4) . .
C30 C35 C34 125.2(4) . .
C26 C35 C34 112.5(4) . .
C30 C35 K 84.0(2) . .
C26 C35 K 98.5(2) . .
C34 C35 K 84.3(2) . .
N2 C36 C34 133.9(4) . .
N2 C36 C25 119.0(4) . .
C34 C36 C25 107.1(4) . .
C41 C37 C31 114.2(4) . .
C41 C37 Si 106.5(3) . .
C31 C37 Si 117.2(3) . .
C41 C37 H37 106.0 . .
C31 C37 H37 106.0 . .
Si C37 H37 106.0 . .
Si C38 H38A 109.5 . .
Si C38 H38B 109.5 . .
H38A C38 H38B 109.5 . .
Si C38 H38C 109.5 . .
H38A C38 H38C 109.5 . .
H38B C38 H38C 109.5 . .
Si C39 H39A 109.5 . .
Si C39 H39B 109.5 . .
H39A C39 H39B 109.5 . .
Si C39 H39C 109.5 . .
H39A C39 H39C 109.5 . .
H39B C39 H39C 109.5 . .
Si C40 H40A 109.5 . .
Si C40 H40B 109.5 . .
H40A C40 H40B 109.5 . .
Si C40 H40C 109.5 . .
H40A C40 H40C 109.5 . .
H40B C40 H40C 109.5 . .
C48 C41 C42 117.7(5) . .
C48 C41 C37 119.5(5) . .
C42 C41 C37 122.5(5) . .
C45 C42 C41 118.8(6) . .
C45 C42 N3 123.6(6) . .
C41 C42 N3 117.5(5) . .
N3 C43 H43A 109.5 . .
N3 C43 H43B 109.5 . .
H43A C43 H43B 109.5 . .
N3 C43 H43C 109.5 . .
H43A C43 H43C 109.5 . .
H43B C43 H43C 109.5 . .
N3 C44 H44A 109.5 . .
N3 C44 H44B 109.5 . .
H44A C44 H44B 109.5 . .
N3 C44 H44C 109.5 . .
H44A C44 H44C 109.5 . .
H44B C44 H44C 109.5 . .
C46 C45 C42 121.7(7) . .
C46 C45 H45 119.1 . .
C42 C45 H45 119.1 . .
C47 C46 C45 120.0(7) . .
C47 C46 H46 120.0 . .
C45 C46 H46 120.0 . .
C46 C47 C48 121.0(7) . .
C46 C47 H47 119.5 . .
C48 C47 H47 119.5 . .
C47 C48 C41 120.7(6) . .
C47 C48 H48 119.7 . .
C41 C48 H48 119.7 . .

loop_
_geom_bond_atom_site_label_1
_geom_bond_atom_site_label_2
_geom_bond_distance
_geom_bond_site_symmetry_2
K N2 2.702(4) 4
K N1 2.762(4) 4
K C35 2.974(4) .
K C30 3.150(4) .
K C34 3.169(4) .
K C33 3.321(5) .
K C32 3.456(5) .
K C26 3.477(4) .
N1 C25 1.267(5) .
N1 C1 1.431(5) .
N1 K 2.762(4) 36_655
N2 C36 1.318(5) .
N2 C13 1.412(6) .
N2 K 2.702(4) 36_655
N3 C42 1.440(7) .
N3 C44 1.451(7) .
N3 C43 1.455(7) .
Si C39 1.855(6) .
Si C38 1.864(7) .
Si C40 1.882(7) .
Si C37 1.912(5) .
C1 C9 1.391(6) .
C1 C2 1.395(6) .
C2 C6 1.382(6) .
C2 C3 1.518(7) .
C3 C4 1.513(7) .
C3 C5 1.531(7) .
C3 H3 1.0000 .
C4 H4A 0.9800 .
C4 H4B 0.9800 .
C4 H4C 0.9800 .
C5 H5A 0.9800 .
C5 H5B 0.9800 .
C5 H5C 0.9800 .
C6 C7 1.364(7) .
C6 H6 0.9500 .
C7 C8 1.369(7) .
C7 H7 0.9500 .
C8 C9 1.390(6) .
C8 H8 0.9500 .
C9 C10 1.533(6) .
C10 C11 1.517(7) .
C10 C12 1.529(7) .
C10 H10 1.0000 .
C11 H11A 0.9800 .
C11 H11B 0.9800 .
C11 H11C 0.9800 .
C12 H12A 0.9800 .
C12 H12B 0.9800 .
C12 H12C 0.9800 .
C13 C14 1.407(7) .
C13 C21 1.409(7) .
C14 C18 1.390(8) .
C14 C15 1.530(8) .
C15 C16 1.509(9) .
C15 C17 1.536(9) .
C15 H15 1.0000 .
C16 H16A 0.9800 .
C16 H16B 0.9800 .
C16 H16C 0.9800 .
C17 H17A 0.9800 .
C17 H17B 0.9800 .
C17 H17C 0.9800 .
C18 C19 1.358(9) .
C18 H18 0.9500 .
C19 C20 1.367(9) .
C19 H19 0.9500 .
C20 C21 1.402(8) .
C20 H20 0.9500 .
C21 C22 1.489(8) .
C22 C24 1.462(9) .
C22 C23 1.506(9) .
C22 H22 1.0000 .
C23 H23A 0.9800 .
C23 H23B 0.9800 .
C23 H23C 0.9800 .
C24 H24A 0.9800 .
C24 H24B 0.9800 .
C24 H24C 0.9800 .
C25 C26 1.489(6) .
C25 C36 1.521(6) .
C26 C27 1.387(6) .
C26 C35 1.417(6) .
C27 C28 1.384(6) .
C27 H27 0.9500 .
C28 C29 1.399(6) .
C28 H28 0.9500 .
C29 C30 1.391(6) .
C29 H29 0.9500 .
C30 C35 1.397(6) .
C30 C31 1.524(6) .
C31 C32 1.514(7) .
C31 C37 1.561(6) .
C31 H31 1.0000 .
C32 C33 1.339(6) .
C32 H32 0.9500 .
C33 C34 1.434(6) .
C33 H33 0.9500 .
C34 C36 1.415(6) .
C34 C35 1.432(6) .
C37 C41 1.511(7) .
C37 H37 1.0000 .
C38 H38A 0.9800 .
C38 H38B 0.9800 .
C38 H38C 0.9800 .
C39 H39A 0.9800 .
C39 H39B 0.9800 .
C39 H39C 0.9800 .
C40 H40A 0.9800 .
C40 H40B 0.9800 .
C40 H40C 0.9800 .
C41 C48 1.407(7) .
C41 C42 1.410(7) .
C42 C45 1.393(8) .
C43 H43A 0.9800 .
C43 H43B 0.9800 .
C43 H43C 0.9800 .
C44 H44A 0.9800 .
C44 H44B 0.9800 .
C44 H44C 0.9800 .
C45 C46 1.358(9) .
C45 H45 0.9500 .
C46 C47 1.346(9) .
C46 H46 0.9500 .
C47 C48 1.376(8) .
C47 H47 0.9500 .
C48 H48 0.9500 .

loop_
_platon_squeeze_void_nr
_platon_squeeze_void_average_x
_platon_squeeze_void_average_y
_platon_squeeze_void_average_z
_platon_squeeze_void_volume
_platon_squeeze_void_count_electrons
_platon_squeeze_void_content
1 0.171 0.042 0.196 6337 733 ' '
2 0.673 -0.046 0.189 6338 733 ' '
3 0.426 0.000 0.250 7 1 ' '
4 0.926 0.000 0.250 7 1 ' '
5 0.074 0.000 0.750 7 1 ' '
6 0.574 0.000 0.750 7 1 ' '
7 0.750 0.074 0.000 7 1 ' '
8 0.250 0.074 0.500 7 1 ' '
9 0.250 0.250 0.250 150 17 ' '
10 0.750 0.250 0.250 150 18 ' '
11 0.750 0.250 0.750 150 18 ' '
12 0.250 0.250 0.750 150 18 ' '
13 0.500 0.250 0.074 7 1 ' '
14 0.000 0.250 0.426 7 1 ' '
15 0.500 0.250 0.574 7 1 ' '
16 0.000 0.250 0.926 7 1 ' '
17 0.250 0.426 0.000 7 1 ' '
18 0.750 0.426 0.500 7 1 ' '
19 0.074 0.500 0.250 7 1 ' '
20 0.574 0.500 0.250 7 1 ' '
21 0.426 0.500 0.750 7 1 ' '
22 0.926 0.500 0.750 7 1 ' '
23 0.750 0.573 0.000 7 1 ' '
24 0.250 0.573 0.500 7 1 ' '
25 0.250 0.750 0.250 150 18 ' '
26 0.750 0.750 0.250 150 18 ' '
27 0.750 0.750 0.750 150 17 ' '
28 0.250 0.750 0.750 150 18 ' '
29 0.000 0.750 0.074 7 1 ' '
30 0.500 0.750 0.426 7 1 ' '
31 0.000 0.750 0.574 7 1 ' '
32 0.500 0.750 0.926 7 1 ' '
33 0.250 0.926 0.000 7 1 ' '
34 0.750 0.926 0.500 7 1 ' '
